data_1509481
loop_
_publ_author_name
'Chudinova, N.N.'
'Anisimova, N.Yu.'
'Karmanovskaya, N.B.'
'Trunov, V.K.'

_publ_section_title
;
 Crystal structure of Ag Nd (P O3)4
;
_journal_name_full 'Izvestiya Akademii Nauk SSSR, Neorganicheskie Materialy'
_journal_page_first 1288
_journal_page_last 1290
_journal_volume 26
_journal_year 1990
_chemical_formula_sum 'Ag Nd O12 P4'
_chemical_name_systematic 'Ag Nd (P O3)4'
_space_group_IT_number 14
_symmetry_space_group_name_Hall '-P 2yn'
_symmetry_space_group_name_H-M 'P 1 21/n 1'
_cell_angle_alpha 90
_cell_angle_beta 90.48
_cell_angle_gamma 90
_cell_formula_units_Z 4
_cell_length_a 9.947
_cell_length_b 13.17
_cell_length_c 7.271
_cell_volume 952.482
_citation_journal_id_ASTM IVNMAW
_cod_data_source_file silver1-2_453.cif
_cod_data_source_block Ag1Nd1O12P4
_cod_original_sg_symbol_Hall '-P 2ybc (x-z,y,z)'
_cod_original_formula_sum 'Ag1 Nd1 O12 P4'
_cod_database_code 1509481

loop_
_symmetry_equiv_pos_as_xyz
x,y,z
-x+1/2,y+1/2,-z+1/2
-x,-y,-z
x-1/2,-y-1/2,z-1/2

loop_
_atom_site_label
_atom_site_type_symbol
_atom_site_fract_x
_atom_site_fract_y
_atom_site_fract_z
_atom_site_occupancy
_atom_site_U_iso_or_equiv
O2 O-2 0.2018 0.336 0.898 1 0.0
O5 O-2 0.1332 0.4775 0.278 1 0.0
Ag1 Ag+1 0.433 0.27662 -0.0007 1 0.0
O1 O-2 0.2949 0.0134 0.716 1 0.0
O8 O-2 0.4138 0.1598 0.266 1 0.0
Nd1 Nd+3 0.02301 0.2165 0.98731 1 0.0
O12 O-2 0.3435 0.3672 0.322 1 0.0
P2 P+5 0.301 0.0889 0.2353 1 0.0
O7 O-2 0.2102 0.1077 0.079 1 0.0
O11 O-2 0.106 0.2902 0.281 1 0.0
O10 O-2 0.3464 0.1915 0.633 1 0.0
O6 O-2 0.2118 0.0806 0.416 1 0.0
O3 O-2 0.1643 0.3776 0.568 1 0.0
P1 P+5 0.2528 0.4007 0.7467 1 0.0
O4 O-2 0.3999 0.3954 0.709 1 0.0
O9 O-2 0.1016 0.142 0.702 1 0.0
P4 P+5 0.1944 0.3732 0.353 1 0.0
P3 P+5 0.2372 0.114 0.6232 1 0.0
